data_4349159
loop_
_publ_author_name
'McMoran, Ethan P.'
'Powell, Douglas R.'
'Perez, Felio'
'Rowe, Gerard T.'
'Yang, Lei'

_publ_section_title
;
 Synthesis and Characterization of Copper Complexes with
 Cu<sup>I</sup>Cu<sup>I</sup>, Cu<sup>1.5</sup>Cu<sup>1.5</sup>m and
 Cu<sup>II</sup>Cu<sup>II</sup> Core Structures Supported by a Flexible
 Dipyridylamide Ligand.
;
_journal_issue 21
_journal_name_full 'Inorganic chemistry'
_journal_page_first 11462
_journal_page_last 11472
_journal_paper_doi 10.1021/acs.inorgchem.6b02006
_journal_volume 55
_journal_year 2016
_chemical_formula_moiety 'C22 H16 Cu2 N6 O2'
_chemical_formula_sum 'C22 H16 Cu2 N6 O2'
_chemical_formula_weight 523.49
_space_group_crystal_system orthorhombic
_space_group_IT_number 60
_space_group_name_Hall '-P 2n 2ab'
_space_group_name_H-M_alt 'P b c n'
_atom_sites_solution_hydrogens geom
_atom_sites_solution_primary direct
_atom_sites_solution_secondary difmap
_audit_creation_method SHELXL-2013
_cell_angle_alpha 90
_cell_angle_beta 90
_cell_angle_gamma 90
_cell_formula_units_Z 8
_cell_length_a 15.4185(10)
_cell_length_b 15.8876(11)
_cell_length_c 15.7183(11)
_cell_measurement_reflns_used 5631
_cell_measurement_temperature 100(2)
_cell_measurement_theta_max 28.31
_cell_measurement_theta_min 2.25
_cell_volume 3850.4(5)
_computing_cell_refinement 'SAINT (Bruker, 2007)'
_computing_data_collection 'SMART (Bruker, 2007)'
_computing_data_reduction 'SAINT (Bruker, 2007)'
_computing_publication_material 'SHELXL-2013 (Sheldrick, 2013)'
_computing_structure_refinement 'SHELXL-2013 (Sheldrick, 2013)'
_computing_structure_solution 'SHELXL-2013 (Sheldrick, 2013)'
_diffrn_ambient_temperature 100(2)
_diffrn_measured_fraction_theta_full 1.000
_diffrn_measured_fraction_theta_max 0.999
_diffrn_measurement_device_type 'CCD Bruker APEX'
_diffrn_measurement_method '\f and \w scans'
_diffrn_radiation_type MoK\a
_diffrn_radiation_wavelength 0.71073
_diffrn_reflns_av_R_equivalents 0.0306
_diffrn_reflns_av_unetI/netI 0.0209
_diffrn_reflns_Laue_measured_fraction_full 1.000
_diffrn_reflns_Laue_measured_fraction_max 0.999
_diffrn_reflns_limit_h_max 20
_diffrn_reflns_limit_h_min -15
_diffrn_reflns_limit_k_max 21
_diffrn_reflns_limit_k_min -21
_diffrn_reflns_limit_l_max 21
_diffrn_reflns_limit_l_min -17
_diffrn_reflns_number 30075
_diffrn_reflns_point_group_measured_fraction_full 1.000
_diffrn_reflns_point_group_measured_fraction_max 0.999
_diffrn_reflns_theta_full 25.242
_diffrn_reflns_theta_max 28.390
_diffrn_reflns_theta_min 1.840
_exptl_absorpt_coefficient_mu 2.245
_exptl_absorpt_correction_T_max 0.490
_exptl_absorpt_correction_T_min 0.366
_exptl_absorpt_correction_type multi-scan
_exptl_absorpt_process_details 'SADABS (Bruker, 2002)'
_exptl_crystal_colour brown
_exptl_crystal_density_diffrn 1.806
_exptl_crystal_description block
_exptl_crystal_F_000 2112
_exptl_crystal_size_max 0.560
_exptl_crystal_size_mid 0.390
_exptl_crystal_size_min 0.370
_refine_diff_density_max 1.300
_refine_diff_density_min -0.409
_refine_diff_density_rms 0.084
_refine_ls_extinction_method none
_refine_ls_goodness_of_fit_ref 0.993
_refine_ls_hydrogen_treatment constr
_refine_ls_matrix_type full
_refine_ls_number_parameters 289
_refine_ls_number_reflns 4831
_refine_ls_number_restraints 0
_refine_ls_restrained_S_all 0.993
_refine_ls_R_factor_all 0.0345
_refine_ls_R_factor_gt 0.0289
_refine_ls_shift/su_max 0.001
_refine_ls_shift/su_mean 0.000
_refine_ls_structure_factor_coef Fsqd
_refine_ls_weighting_details 'w=1/[\s^2^(Fo^2^)+(0.0560P)^2^+1.9000P] where P=(Fo^2^+2Fc^2^)/3'
_refine_ls_weighting_scheme calc
_refine_ls_wR_factor_gt 0.0812
_refine_ls_wR_factor_ref 0.0859
_reflns_Friedel_coverage 0.000
_reflns_number_gt 4137
_reflns_number_total 4831
_reflns_threshold_expression 'I > 2\s(I)'
_cod_data_source_file ic6b02006_si_002.cif
_cod_data_source_block 13150
_cod_depositor_comments
;
The following automatic conversions were performed:

data name '_iucr_refine_instruction_details' was replaced with
'_iucr_refine_instructions_details' as specified in the replacement
file 'data/replacement-values/replacement_tags.lst'.

Automatic conversion script
Id: cif_correct_tags 9268 2022-04-12 08:56:07Z antanas 
;
_cod_database_code 4349159
_shelx_space_group_comment
; 
The symmetry employed for this shelxl refinement is uniquely defined 
by the following loop, which should always be used as a source of 
symmetry information in preference to the above space-group names. 
They are only intended as comments. 
;
_shelx_estimated_absorpt_t_min 0.366
_shelx_estimated_absorpt_t_max 0.490
_shelxl_version_number 2013-3

loop_
_space_group_symop_operation_xyz
'x, y, z'
'-x+1/2, -y+1/2, z+1/2'
'-x, y, -z+1/2'
'x+1/2, -y+1/2, -z'
'-x, -y, -z'
'x-1/2, y-1/2, -z-1/2'
'x, -y, z-1/2'
'-x-1/2, y-1/2, z'

loop_
_atom_site_label
_atom_site_type_symbol
_atom_site_fract_x
_atom_site_fract_y
_atom_site_fract_z
_atom_site_U_iso_or_equiv
_atom_site_adp_type
_atom_site_occupancy
_atom_site_site_symmetry_order
_atom_site_calc_flag
_atom_site_refinement_flags_posn
_atom_site_refinement_flags_adp
Cu1A Cu 0.47779(2) 0.22825(2) 0.32906(2) 0.01433(7) Uani 1 1 d . .
O1A O 0.70006(8) 0.16341(8) 0.44943(8) 0.0208(3) Uani 1 1 d . .
N1A N 0.63717(9) 0.25073(8) 0.21169(8) 0.0146(3) Uani 1 1 d . .
N2A N 0.60048(9) 0.21702(8) 0.35088(9) 0.0137(3) Uani 1 1 d . .
N3A N 0.47020(9) 0.16875(8) 0.45665(10) 0.0165(3) Uani 1 1 d . .
C1A C 0.69517(11) 0.27456(10) 0.15205(11) 0.0170(3) Uani 1 1 d . .
H1A H 0.6766 0.2767 0.0945 0.020 Uiso 1 1 calc R U
C2A C 0.77981(11) 0.29591(11) 0.17005(10) 0.0188(3) Uani 1 1 d . .
H2A H 0.8193 0.3105 0.1261 0.023 Uiso 1 1 calc R U
C3A C 0.80516(10) 0.29529(10) 0.25470(11) 0.0189(3) Uani 1 1 d . .
H3A H 0.8623 0.3121 0.2698 0.023 Uiso 1 1 calc R U
C4A C 0.74760(11) 0.27028(10) 0.31723(10) 0.0169(3) Uani 1 1 d . .
H4A H 0.7649 0.2696 0.3752 0.020 Uiso 1 1 calc R U
C5A C 0.66318(10) 0.24586(9) 0.29411(10) 0.0139(3) Uani 1 1 d . .
C6A C 0.62591(11) 0.17751(10) 0.42354(10) 0.0152(3) Uani 1 1 d . .
C7A C 0.55116(11) 0.14519(10) 0.47743(10) 0.0156(3) Uani 1 1 d . .
C8A C 0.56889(11) 0.09219(10) 0.54569(10) 0.0182(3) Uani 1 1 d . .
H8A H 0.6267 0.0751 0.5575 0.022 Uiso 1 1 calc R U
C9A C 0.50064(13) 0.06470(11) 0.59627(12) 0.0231(4) Uani 1 1 d . .
H9A H 0.5109 0.0288 0.6436 0.028 Uiso 1 1 calc R U
C10A C 0.41729(12) 0.09062(11) 0.57639(11) 0.0224(4) Uani 1 1 d . .
H10A H 0.3695 0.0737 0.6104 0.027 Uiso 1 1 calc R U
C11A C 0.40497(11) 0.14157(11) 0.50605(11) 0.0193(3) Uani 1 1 d . .
H11A H 0.3475 0.1581 0.4920 0.023 Uiso 1 1 calc R U
Cu1B Cu 0.47618(2) 0.43568(2) 0.32980(2) 0.01400(7) Uani 1 1 d . .
O1B O 0.70309(7) 0.40569(8) 0.45520(7) 0.0190(2) Uani 1 1 d . .
N1B N 0.63635(8) 0.46937(8) 0.21095(8) 0.0139(3) Uani 1 1 d . .
N2B N 0.59988(9) 0.43810(8) 0.35108(9) 0.0130(3) Uani 1 1 d . .
N3B N 0.47315(8) 0.39771(9) 0.46412(9) 0.0159(3) Uani 1 1 d . .
C1B C 0.69173(11) 0.50107(10) 0.15239(11) 0.0163(3) Uani 1 1 d . .
H1B H 0.6755 0.4979 0.0942 0.020 Uiso 1 1 calc R U
C2B C 0.76995(11) 0.53758(11) 0.17207(10) 0.0181(3) Uani 1 1 d . .
H2B H 0.8076 0.5577 0.1287 0.022 Uiso 1 1 calc R U
C3B C 0.79222(10) 0.54408(10) 0.25767(10) 0.0173(3) Uani 1 1 d . .
H3B H 0.8448 0.5709 0.2738 0.021 Uiso 1 1 calc R U
C4B C 0.73767(11) 0.51149(10) 0.31895(10) 0.0153(3) Uani 1 1 d . .
H4B H 0.7525 0.5158 0.3775 0.018 Uiso 1 1 calc R U
C5B C 0.65979(10) 0.47184(9) 0.29439(9) 0.0130(3) Uani 1 1 d . .
C6B C 0.62781(10) 0.41079(10) 0.42805(10) 0.0140(3) Uani 1 1 d . .
C7B C 0.55567(10) 0.38351(10) 0.48737(10) 0.0146(3) Uani 1 1 d . .
C8B C 0.57780(11) 0.34794(10) 0.56532(10) 0.0178(3) Uani 1 1 d . .
H8B H 0.6367 0.3366 0.5790 0.021 Uiso 1 1 calc R U
C9B C 0.51189(12) 0.32936(11) 0.62284(12) 0.0214(4) Uani 1 1 d . .
H9B H 0.5250 0.3052 0.6766 0.026 Uiso 1 1 calc R U
C10B C 0.42714(12) 0.34655(11) 0.60048(11) 0.0205(3) Uani 1 1 d . .
H10B H 0.3811 0.3359 0.6392 0.025 Uiso 1 1 calc R U
C11B C 0.41039(11) 0.37965(10) 0.52036(10) 0.0179(3) Uani 1 1 d . .
H11B H 0.3518 0.3900 0.5047 0.021 Uiso 1 1 calc R U

loop_
_atom_site_aniso_label
_atom_site_aniso_U_11
_atom_site_aniso_U_22
_atom_site_aniso_U_33
_atom_site_aniso_U_23
_atom_site_aniso_U_13
_atom_site_aniso_U_12
Cu1A 0.01078(12) 0.01851(12) 0.01369(12) -0.00137(7) -0.00063(7) 0.00066(7)
O1A 0.0159(6) 0.0276(6) 0.0188(6) 0.0031(5) -0.0015(5) 0.0031(5)
N1A 0.0131(6) 0.0154(6) 0.0152(6) -0.0005(5) 0.0006(5) 0.0004(5)
N2A 0.0120(6) 0.0153(6) 0.0140(6) -0.0018(5) 0.0015(5) -0.0004(5)
N3A 0.0158(7) 0.0184(7) 0.0152(7) -0.0019(5) 0.0011(5) -0.0009(5)
C1A 0.0168(8) 0.0163(7) 0.0181(7) 0.0020(6) 0.0022(6) 0.0007(6)
C2A 0.0164(8) 0.0170(8) 0.0231(9) 0.0009(6) 0.0062(6) -0.0014(6)
C3A 0.0140(7) 0.0173(7) 0.0254(8) -0.0030(6) 0.0013(6) -0.0021(6)
C4A 0.0135(7) 0.0183(8) 0.0191(7) -0.0027(6) -0.0005(6) -0.0009(6)
C5A 0.0126(7) 0.0127(7) 0.0164(7) -0.0016(5) 0.0011(6) 0.0015(5)
C6A 0.0148(7) 0.0164(7) 0.0144(7) -0.0024(5) 0.0012(6) 0.0010(6)
C7A 0.0169(7) 0.0168(7) 0.0130(7) -0.0024(6) -0.0009(6) -0.0020(6)
C8A 0.0205(8) 0.0166(7) 0.0174(8) -0.0011(6) -0.0041(6) -0.0023(6)
C9A 0.0310(9) 0.0190(8) 0.0192(8) 0.0024(6) -0.0014(7) -0.0051(7)
C10A 0.0256(9) 0.0233(8) 0.0184(8) -0.0021(6) 0.0048(7) -0.0081(7)
C11A 0.0161(8) 0.0221(8) 0.0198(8) -0.0033(6) 0.0023(6) -0.0028(6)
Cu1B 0.01079(12) 0.01835(12) 0.01288(12) -0.00003(7) -0.00111(6) 0.00051(7)
O1B 0.0141(5) 0.0269(6) 0.0162(6) 0.0022(5) -0.0013(4) 0.0015(5)
N1B 0.0126(6) 0.0146(6) 0.0144(6) 0.0003(5) 0.0009(5) 0.0003(5)
N2B 0.0120(6) 0.0144(6) 0.0127(6) -0.0002(5) 0.0020(5) 0.0003(5)
N3B 0.0151(7) 0.0173(7) 0.0151(7) -0.0015(5) 0.0005(5) -0.0003(5)
C1B 0.0157(8) 0.0176(7) 0.0157(7) 0.0022(6) 0.0015(6) 0.0007(6)
C2B 0.0165(8) 0.0173(7) 0.0204(8) 0.0023(6) 0.0035(6) -0.0014(6)
C3B 0.0143(7) 0.0155(7) 0.0223(8) -0.0016(6) -0.0002(6) -0.0015(6)
C4B 0.0136(7) 0.0139(7) 0.0186(7) -0.0011(6) -0.0025(6) 0.0003(6)
C5B 0.0119(7) 0.0127(6) 0.0145(7) 0.0001(5) -0.0002(6) 0.0020(5)
C6B 0.0138(7) 0.0145(7) 0.0138(7) -0.0013(5) 0.0011(6) 0.0009(6)
C7B 0.0155(7) 0.0139(7) 0.0143(7) -0.0016(5) -0.0006(6) 0.0009(6)
C8B 0.0180(8) 0.0194(8) 0.0160(7) 0.0008(6) -0.0009(6) -0.0001(6)
C9B 0.0264(9) 0.0223(9) 0.0155(8) 0.0029(6) 0.0009(7) -0.0014(7)
C10B 0.0226(9) 0.0209(8) 0.0179(8) -0.0004(6) 0.0066(7) -0.0035(7)
C11B 0.0163(7) 0.0183(7) 0.0191(8) -0.0021(6) 0.0028(6) -0.0011(6)

loop_
_atom_type_symbol
_atom_type_description
_atom_type_scat_dispersion_real
_atom_type_scat_dispersion_imag
_atom_type_scat_source
C C 0.0033 0.0016 'International Tables Vol C Tables 4.2.6.8 and 6.1.1.4'
H H 0.0000 0.0000 'International Tables Vol C Tables 4.2.6.8 and 6.1.1.4'
N N 0.0061 0.0033 'International Tables Vol C Tables 4.2.6.8 and 6.1.1.4'
O O 0.0106 0.0060 'International Tables Vol C Tables 4.2.6.8 and 6.1.1.4'
Cu Cu 0.3201 1.2651 'International Tables Vol C Tables 4.2.6.8 and 6.1.1.4'

loop_
_geom_angle_atom_site_label_1
_geom_angle_atom_site_label_2
_geom_angle_atom_site_label_3
_geom_angle
_geom_angle_site_symmetry_1
_geom_angle_site_symmetry_3
N1A Cu1A N2A 169.06(6) 3_655 .
N1A Cu1A N3A 109.40(5) 3_655 .
N2A Cu1A N3A 81.48(5) . .
N1A Cu1A Cu1A 85.62(4) 3_655 3_655
N2A Cu1A Cu1A 84.89(4) . 3_655
N3A Cu1A Cu1A 152.23(4) . 3_655
C1A N1A C5A 118.86(14) . .
C1A N1A Cu1A 115.63(11) . 3_655
C5A N1A Cu1A 125.50(11) . 3_655
C6A N2A C5A 119.30(14) . .
C6A N2A Cu1A 118.29(11) . .
C5A N2A Cu1A 122.39(11) . .
C11A N3A C7A 117.77(15) . .
C11A N3A Cu1A 134.36(12) . .
C7A N3A Cu1A 106.82(10) . .
N1A C1A C2A 123.64(16) . .
N1A C1A H1A 118.2 . .
C2A C1A H1A 118.2 . .
C1A C2A C3A 117.54(15) . .
C1A C2A H2A 121.2 . .
C3A C2A H2A 121.2 . .
C4A C3A C2A 120.20(15) . .
C4A C3A H3A 119.9 . .
C2A C3A H3A 119.9 . .
C3A C4A C5A 119.34(15) . .
C3A C4A H4A 120.3 . .
C5A C4A H4A 120.3 . .
N1A C5A N2A 115.13(14) . .
N1A C5A C4A 120.27(14) . .
N2A C5A C4A 124.58(14) . .
O1A C6A N2A 128.85(15) . .
O1A C6A C7A 117.23(14) . .
N2A C6A C7A 113.90(14) . .
N3A C7A C8A 122.60(16) . .
N3A C7A C6A 118.36(14) . .
C8A C7A C6A 119.04(15) . .
C9A C8A C7A 118.87(16) . .
C9A C8A H8A 120.6 . .
C7A C8A H8A 120.6 . .
C10A C9A C8A 118.69(16) . .
C10A C9A H9A 120.7 . .
C8A C9A H9A 120.7 . .
C11A C10A C9A 118.80(16) . .
C11A C10A H10A 120.6 . .
C9A C10A H10A 120.6 . .
N3A C11A C10A 123.22(16) . .
N3A C11A H11A 118.4 . .
C10A C11A H11A 118.4 . .
N1B Cu1B N2B 159.94(6) 3_655 .
N1B Cu1B N3B 112.15(5) 3_655 .
N2B Cu1B N3B 81.97(5) . .
N1B Cu1B Cu1B 86.22(4) 3_655 3_655
N2B Cu1B Cu1B 83.63(4) . 3_655
N3B Cu1B Cu1B 158.21(4) . 3_655
C1B N1B C5B 118.51(14) . .
C1B N1B Cu1B 116.49(11) . 3_655
C5B N1B Cu1B 124.60(10) . 3_655
C6B N2B C5B 118.97(13) . .
C6B N2B Cu1B 117.43(11) . .
C5B N2B Cu1B 123.43(11) . .
C11B N3B C7B 117.91(14) . .
C11B N3B Cu1B 135.02(11) . .
C7B N3B Cu1B 106.72(10) . .
N1B C1B C2B 123.94(15) . .
N1B C1B H1B 118.0 . .
C2B C1B H1B 118.0 . .
C1B C2B C3B 117.73(15) . .
C1B C2B H2B 121.1 . .
C3B C2B H2B 121.1 . .
C4B C3B C2B 119.78(15) . .
C4B C3B H3B 120.1 . .
C2B C3B H3B 120.1 . .
C3B C4B C5B 119.71(14) . .
C3B C4B H4B 120.1 . .
C5B C4B H4B 120.1 . .
N1B C5B N2B 115.46(13) . .
N1B C5B C4B 120.20(14) . .
N2B C5B C4B 124.22(14) . .
O1B C6B N2B 128.73(15) . .
O1B C6B C7B 117.20(14) . .
N2B C6B C7B 114.07(13) . .
N3B C7B C8B 122.69(15) . .
N3B C7B C6B 118.69(14) . .
C8B C7B C6B 118.56(14) . .
C7B C8B C9B 118.62(16) . .
C7B C8B H8B 120.7 . .
C9B C8B H8B 120.7 . .
C10B C9B C8B 118.93(16) . .
C10B C9B H9B 120.5 . .
C8B C9B H9B 120.5 . .
C9B C10B C11B 118.81(16) . .
C9B C10B H10B 120.6 . .
C11B C10B H10B 120.6 . .
N3B C11B C10B 122.97(16) . .
N3B C11B H11B 118.5 . .
C10B C11B H11B 118.5 . .

loop_
_geom_bond_atom_site_label_1
_geom_bond_atom_site_label_2
_geom_bond_distance
_geom_bond_site_symmetry_2
Cu1A N1A 1.9180(13) 3_655
Cu1A N2A 1.9309(14) .
Cu1A N3A 2.2202(15) .
Cu1A Cu1A 2.5780(4) 3_655
O1A C6A 1.234(2) .
N1A C1A 1.350(2) .
N1A C5A 1.358(2) .
N1A Cu1A 1.9180(13) 3_655
N2A C6A 1.361(2) .
N2A C5A 1.393(2) .
N3A C11A 1.342(2) .
N3A C7A 1.343(2) .
C1A C2A 1.378(2) .
C1A H1A 0.9500 .
C2A C3A 1.387(2) .
C2A H2A 0.9500 .
C3A C4A 1.383(2) .
C3A H3A 0.9500 .
C4A C5A 1.406(2) .
C4A H4A 0.9500 .
C6A C7A 1.520(2) .
C7A C8A 1.391(2) .
C8A C9A 1.389(3) .
C8A H8A 0.9500 .
C9A C10A 1.385(3) .
C9A H9A 0.9500 .
C10A C11A 1.383(2) .
C10A H10A 0.9500 .
C11A H11A 0.9500 .
Cu1B N1B 1.9252(13) 3_655
Cu1B N2B 1.9369(14) .
Cu1B N3B 2.1963(14) .
Cu1B Cu1B 2.6139(4) 3_655
O1B C6B 1.2394(19) .
N1B C1B 1.353(2) .
N1B C5B 1.3611(19) .
N1B Cu1B 1.9253(13) 3_655
N2B C6B 1.356(2) .
N2B C5B 1.391(2) .
N3B C11B 1.342(2) .
N3B C7B 1.343(2) .
C1B C2B 1.374(2) .
C1B H1B 0.9500 .
C2B C3B 1.392(2) .
C2B H2B 0.9500 .
C3B C4B 1.380(2) .
C3B H3B 0.9500 .
C4B C5B 1.410(2) .
C4B H4B 0.9500 .
C6B C7B 1.515(2) .
C7B C8B 1.392(2) .
C8B C9B 1.392(2) .
C8B H8B 0.9500 .
C9B C10B 1.380(3) .
C9B H9B 0.9500 .
C10B C11B 1.389(2) .
C10B H10B 0.9500 .
C11B H11B 0.9500 .

loop_
_geom_hbond_atom_site_label_D
_geom_hbond_atom_site_label_H
_geom_hbond_atom_site_label_A
_geom_hbond_distance_DH
_geom_hbond_distance_HA
_geom_hbond_distance_DA
_geom_hbond_angle_DHA
_geom_hbond_site_symmetry_A
C4A H4A O1A 0.95 2.28 2.782(2) 112.1 .
C11A H11A O1B 0.95 2.58 3.259(2) 128.4 4_456
C4B H4B O1B 0.95 2.27 2.774(2) 112.7 .
C11B H11B O1A 0.95 2.59 3.348(2) 136.8 4_456

loop_
_geom_torsion_atom_site_label_1
_geom_torsion_atom_site_label_2
_geom_torsion_atom_site_label_3
_geom_torsion_atom_site_label_4
_geom_torsion
_geom_torsion_site_symmetry_1
C5A N1A C1A C2A -1.2(2) .
Cu1A N1A C1A C2A 177.78(13) 3_655
N1A C1A C2A C3A -2.2(2) .
C1A C2A C3A C4A 2.8(2) .
C2A C3A C4A C5A -0.3(2) .
C1A N1A C5A N2A -177.12(14) .
Cu1A N1A C5A N2A 4.06(18) 3_655
C1A N1A C5A C4A 3.9(2) .
Cu1A N1A C5A C4A -174.96(12) 3_655
C6A N2A C5A N1A 153.05(14) .
Cu1A N2A C5A N1A -25.24(17) .
C6A N2A C5A C4A -28.0(2) .
Cu1A N2A C5A C4A 153.73(13) .
C3A C4A C5A N1A -3.2(2) .
C3A C4A C5A N2A 177.90(15) .
C5A N2A C6A O1A 1.3(2) .
Cu1A N2A C6A O1A 179.69(13) .
C5A N2A C6A C7A -176.93(13) .
Cu1A N2A C6A C7A 1.43(17) .
C11A N3A C7A C8A 2.1(2) .
Cu1A N3A C7A C8A -167.81(13) .
C11A N3A C7A C6A -178.30(14) .
Cu1A N3A C7A C6A 11.75(16) .
O1A C6A C7A N3A 171.66(14) .
N2A C6A C7A N3A -9.9(2) .
O1A C6A C7A C8A -8.8(2) .
N2A C6A C7A C8A 169.71(14) .
N3A C7A C8A C9A -2.3(2) .
C6A C7A C8A C9A 178.19(15) .
C7A C8A C9A C10A 0.5(2) .
C8A C9A C10A C11A 1.2(3) .
C7A N3A C11A C10A -0.3(2) .
Cu1A N3A C11A C10A 166.18(12) .
C9A C10A C11A N3A -1.4(3) .
C5B N1B C1B C2B -1.5(2) .
Cu1B N1B C1B C2B 171.57(13) 3_655
N1B C1B C2B C3B -1.7(3) .
C1B C2B C3B C4B 2.4(2) .
C2B C3B C4B C5B 0.0(2) .
C1B N1B C5B N2B -179.92(14) .
Cu1B N1B C5B N2B 7.62(18) 3_655
C1B N1B C5B C4B 3.9(2) .
Cu1B N1B C5B C4B -168.51(11) 3_655
C6B N2B C5B N1B 156.97(14) .
Cu1B N2B C5B N1B -27.98(18) .
C6B N2B C5B C4B -27.1(2) .
Cu1B N2B C5B C4B 147.98(12) .
C3B C4B C5B N1B -3.3(2) .
C3B C4B C5B N2B -179.03(14) .
C5B N2B C6B O1B -5.6(2) .
Cu1B N2B C6B O1B 179.05(13) .
C5B N2B C6B C7B 174.22(13) .
Cu1B N2B C6B C7B -1.12(17) .
C11B N3B C7B C8B 2.7(2) .
Cu1B N3B C7B C8B -171.54(13) .
C11B N3B C7B C6B -174.52(14) .
Cu1B N3B C7B C6B 11.23(16) .
O1B C6B C7B N3B 171.99(14) .
N2B C6B C7B N3B -7.9(2) .
O1B C6B C7B C8B -5.4(2) .
N2B C6B C7B C8B 174.79(14) .
N3B C7B C8B C9B -2.6(2) .
C6B C7B C8B C9B 174.68(14) .
C7B C8B C9B C10B 0.2(2) .
C8B C9B C10B C11B 1.8(2) .
C7B N3B C11B C10B -0.6(2) .
Cu1B N3B C11B C10B 171.63(12) .
C9B C10B C11B N3B -1.7(3) .
